data_7239899
loop_
_publ_author_name
'Moushi, E.'
'Kourtellaris, Andreas'
'Andreou, Eleni'
'Fidelli, Athena M.'
'Papaefstathiou, Giannis S.'
'Plakatouras, John C.'
'Tasiopoulos, Anastasios'

_publ_section_title
;
 New Metal Organic Frameworks Derived from pyridine-3,5-dicarboxylic acid:
 Structural Diversity Rising from the Addition of Templates in the
 Reaction Systems
;
_journal_name_full CrystEngComm
_journal_paper_doi 10.1039/C9CE02006C
_journal_year 2020
_chemical_formula_sum 'C12 H12 N2 O5 Zn'
_chemical_formula_weight 329.61
_space_group_crystal_system orthorhombic
_space_group_IT_number 19
_space_group_name_Hall 'P 2ac 2ab'
_space_group_name_H-M_alt 'P 21 21 21'
_atom_sites_solution_hydrogens geom
_audit_creation_method SHELXL-2016/6
_audit_update_record
;
2019-10-10 deposited with the CCDC.	2020-02-07 downloaded from the CCDC.
;
_cell_angle_alpha 90.000(5)
_cell_angle_beta 90.000(5)
_cell_angle_gamma 90.000(5)
_cell_formula_units_Z 4
_cell_length_a 11.203(5)
_cell_length_b 11.394(5)
_cell_length_c 14.313(5)
_cell_measurement_reflns_used 2965
_cell_measurement_temperature 100(2)
_cell_measurement_theta_max 28.1690
_cell_measurement_theta_min 3.9950
_cell_volume 1827.0(13)
_computing_structure_refinement 'SHELXL-2016/6 (Sheldrick, 2016)'
_diffrn_ambient_temperature 100(2)
_diffrn_detector_area_resol_mean 10.4223
_diffrn_measured_fraction_theta_full 0.998
_diffrn_measured_fraction_theta_max 0.998
_diffrn_measurement_device_type 'SuperNova, Dual, Cu at zero, Atlas'
_diffrn_radiation_monochromator mirror
_diffrn_radiation_source 'SuperNova (Mo) X-ray Source'
_diffrn_radiation_type MoK\a
_diffrn_radiation_wavelength 0.71073
_diffrn_reflns_av_R_equivalents 0.0335
_diffrn_reflns_av_unetI/netI 0.0466
_diffrn_reflns_Laue_measured_fraction_full 0.998
_diffrn_reflns_Laue_measured_fraction_max 0.998
_diffrn_reflns_limit_h_max 12
_diffrn_reflns_limit_h_min -13
_diffrn_reflns_limit_k_max 13
_diffrn_reflns_limit_k_min -13
_diffrn_reflns_limit_l_max 17
_diffrn_reflns_limit_l_min -13
_diffrn_reflns_number 7256
_diffrn_reflns_point_group_measured_fraction_full 0.998
_diffrn_reflns_point_group_measured_fraction_max 0.998
_diffrn_reflns_theta_full 24.995
_diffrn_reflns_theta_max 24.995
_diffrn_reflns_theta_min 2.920
_exptl_absorpt_coefficient_mu 1.359
_exptl_absorpt_correction_T_max 1.00000
_exptl_absorpt_correction_T_min 0.91601
_exptl_absorpt_correction_type multi-scan
_exptl_absorpt_process_details
;
CrysAlisPro, Agilent Technologies,
Version 1.171.36.28 (release 01-02-2013 CrysAlis171 .NET)
(compiled Feb  1 2013,16:14:44)
Empirical absorption correction using spherical harmonics,
 implemented in SCALE3 ABSPACK scaling algorithm.
;
_exptl_crystal_colour colourless
_exptl_crystal_density_diffrn 1.198
_exptl_crystal_description needle
_exptl_crystal_F_000 672
_exptl_crystal_size_max 0.220
_exptl_crystal_size_mid 0.050
_exptl_crystal_size_min 0.030
_refine_diff_density_max 0.617
_refine_diff_density_min -0.271
_refine_diff_density_rms 0.056
_refine_ls_abs_structure_details
;
 Flack x determined using 1209 quotients [(I+)-(I-)]/[(I+)+(I-)]
 (Parsons, Flack and Wagner, Acta Cryst. B69 (2013) 249-259).
;
_refine_ls_abs_structure_Flack 0.010(10)
_refine_ls_extinction_method none
_refine_ls_goodness_of_fit_ref 1.052
_refine_ls_hydrogen_treatment constr
_refine_ls_matrix_type full
_refine_ls_number_parameters 182
_refine_ls_number_reflns 3211
_refine_ls_number_restraints 0
_refine_ls_restrained_S_all 1.052
_refine_ls_R_factor_all 0.0350
_refine_ls_R_factor_gt 0.0315
_refine_ls_shift/su_max 0.000
_refine_ls_shift/su_mean 0.000
_refine_ls_structure_factor_coef Fsqd
_refine_ls_weighting_details 'w=1/[\s^2^(Fo^2^)+(0.0355P)^2^+0.2891P] where P=(Fo^2^+2Fc^2^)/3'
_refine_ls_weighting_scheme calc
_refine_ls_wR_factor_gt 0.0740
_refine_ls_wR_factor_ref 0.0756
_reflns_Friedel_coverage 0.744
_reflns_Friedel_fraction_full 0.999
_reflns_Friedel_fraction_max 0.999
_reflns_number_gt 3013
_reflns_number_total 3211
_reflns_threshold_expression 'I > 2\s(I)'
_cod_data_source_file c9ce02006c2.cif
_cod_data_source_block 4_sq
_cod_database_code 7239899
_shelx_shelxl_version_number 2016/6
_shelx_space_group_comment
;
The symmetry employed for this shelxl refinement is uniquely defined
by the following loop, which should always be used as a source of
symmetry information in preference to the above space-group names.
They are only intended as comments.
;
_shelx_estimated_absorpt_t_min 0.754
_shelx_estimated_absorpt_t_max 0.960

loop_
_space_group_symop_operation_xyz
'x, y, z'
'-x+1/2, -y, z+1/2'
'x+1/2, -y+1/2, -z'
'-x, y+1/2, -z+1/2'

loop_
_atom_site_label
_atom_site_type_symbol
_atom_site_fract_x
_atom_site_fract_y
_atom_site_fract_z
_atom_site_U_iso_or_equiv
_atom_site_adp_type
_atom_site_occupancy
_atom_site_site_symmetry_order
_atom_site_calc_flag
_atom_site_refinement_flags_posn
_atom_site_refinement_flags_adp
Zn1 Zn 0.16496(4) 0.81013(4) 0.33888(3) 0.01694(15) Uani 1 1 d . .
O1 O 0.2822(3) 0.7532(2) 0.4284(2) 0.0210(7) Uani 1 1 d . .
O4 O 0.4104(3) 0.3080(3) 0.7594(2) 0.0250(7) Uani 1 1 d . .
O3 O 0.2317(3) 0.3082(3) 0.6935(2) 0.0353(8) Uani 1 1 d . .
O2 O 0.1307(3) 0.6477(3) 0.4821(2) 0.0272(8) Uani 1 1 d . .
O5 O 0.2366(3) 0.9512(3) 0.2815(2) 0.0228(7) Uani 1 1 d . .
N1 N 0.5130(3) 0.6057(3) 0.6180(2) 0.0170(8) Uani 1 1 d . .
C5 C 0.4796(3) 0.5060(3) 0.6615(3) 0.0160(9) Uani 1 1 d . .
H5 H 0.534757 0.468297 0.702078 0.019 Uiso 1 1 calc R U
C2 C 0.3220(4) 0.6126(3) 0.5436(3) 0.0162(9) Uani 1 1 d . .
C7 C 0.3324(4) 0.3489(4) 0.7030(3) 0.0206(9) Uani 1 1 d . .
N2 N 0.3742(4) 1.0610(4) 0.2082(3) 0.0353(11) Uani 1 1 d . .
C4 C 0.3668(3) 0.4563(3) 0.6490(3) 0.0157(9) Uani 1 1 d . .
C9 C 0.4482(4) 0.8935(4) 0.2758(4) 0.0332(13) Uani 1 1 d . .
H9A H 0.462260 0.885719 0.343756 0.040 Uiso 1 1 calc R U
H9AB H 0.437358 0.814460 0.248385 0.040 Uiso 1 1 calc R U
C3 C 0.2887(4) 0.5095(4) 0.5893(3) 0.0184(10) Uani 1 1 d . .
H3 H 0.211953 0.476453 0.578911 0.022 Uiso 1 1 calc R U
C6 C 0.2361(4) 0.6734(4) 0.4804(3) 0.0171(9) Uani 1 1 d . .
C8 C 0.3426(4) 0.9698(4) 0.2565(3) 0.0221(9) Uani 1 1 d . .
C1 C 0.4349(4) 0.6565(3) 0.5596(3) 0.0178(9) Uani 1 1 d . .
H1 H 0.458453 0.725901 0.527794 0.021 Uiso 1 1 calc R U
C10 C 0.5485(5) 0.9575(5) 0.2294(5) 0.0441(15) Uani 1 1 d . .
H10A H 0.612553 0.973810 0.275265 0.053 Uiso 1 1 calc R U
H10B H 0.582321 0.909028 0.178493 0.053 Uiso 1 1 calc R U
C11 C 0.5023(5) 1.0674(6) 0.1916(6) 0.073(2) Uani 1 1 d . .
H11A H 0.537728 1.135584 0.224328 0.087 Uiso 1 1 calc R U
H11B H 0.519729 1.073858 0.124029 0.087 Uiso 1 1 calc R U
C12 C 0.2959(5) 1.1556(5) 0.1858(5) 0.065(2) Uani 1 1 d . .
H12A H 0.335675 1.230367 0.199028 0.098 Uiso 1 1 calc R U
H12B H 0.223210 1.149490 0.223674 0.098 Uiso 1 1 calc R U
H12C H 0.274834 1.151926 0.119439 0.098 Uiso 1 1 calc R U

loop_
_atom_site_aniso_label
_atom_site_aniso_U_11
_atom_site_aniso_U_22
_atom_site_aniso_U_33
_atom_site_aniso_U_23
_atom_site_aniso_U_13
_atom_site_aniso_U_12
Zn1 0.0146(2) 0.0158(2) 0.0204(2) 0.0007(2) 0.0000(2) -0.0004(2)
O1 0.0205(16) 0.0195(16) 0.0232(16) 0.0039(14) -0.0028(13) -0.0008(13)
O4 0.0236(15) 0.0259(16) 0.0254(16) 0.0065(17) -0.0006(13) -0.0001(16)
O3 0.0205(17) 0.0331(18) 0.052(2) 0.0166(19) -0.0019(15) -0.0073(18)
O2 0.0155(16) 0.0298(17) 0.0364(19) 0.0060(15) -0.0049(14) -0.0004(14)
O5 0.0175(16) 0.0193(16) 0.0318(18) 0.0075(15) 0.0028(14) -0.0002(14)
N1 0.0183(18) 0.0153(17) 0.0174(18) -0.0021(15) -0.0006(15) -0.0001(16)
C5 0.015(2) 0.0139(19) 0.019(2) -0.005(2) 0.000(2) 0.0032(17)
C2 0.015(2) 0.0153(19) 0.019(2) -0.0021(17) 0.0010(19) 0.0019(19)
C7 0.019(2) 0.019(2) 0.024(2) 0.0004(18) 0.004(2) 0.004(2)
N2 0.030(2) 0.028(2) 0.048(3) 0.022(2) -0.001(2) -0.0078(19)
C4 0.021(2) 0.014(2) 0.012(2) -0.0011(19) 0.0054(18) 0.0054(17)
C9 0.024(3) 0.029(3) 0.046(3) 0.004(3) 0.001(2) -0.003(2)
C3 0.015(2) 0.019(2) 0.020(2) -0.0032(19) 0.0014(19) -0.0041(19)
C6 0.020(2) 0.014(2) 0.018(2) -0.004(2) -0.0022(18) 0.003(2)
C8 0.020(2) 0.022(2) 0.023(2) 0.0026(19) -0.001(2) -0.005(2)
C1 0.020(2) 0.016(2) 0.017(2) -0.0008(18) 0.0018(18) 0.0030(19)
C10 0.021(3) 0.052(4) 0.059(4) 0.003(3) 0.008(3) -0.002(3)
C11 0.028(3) 0.063(4) 0.127(7) 0.051(4) 0.023(4) -0.006(3)
C12 0.039(3) 0.057(4) 0.100(6) 0.051(4) -0.003(3) -0.002(3)

loop_
_atom_type_symbol
_atom_type_description
_atom_type_scat_dispersion_real
_atom_type_scat_dispersion_imag
_atom_type_scat_source
C C 0.0033 0.0016 'International Tables Vol C Tables 4.2.6.8 and 6.1.1.4'
H H 0.0000 0.0000 'International Tables Vol C Tables 4.2.6.8 and 6.1.1.4'
N N 0.0061 0.0033 'International Tables Vol C Tables 4.2.6.8 and 6.1.1.4'
O O 0.0106 0.0060 'International Tables Vol C Tables 4.2.6.8 and 6.1.1.4'
Zn Zn 0.2839 1.4301 'International Tables Vol C Tables 4.2.6.8 and 6.1.1.4'

loop_
_geom_angle_atom_site_label_1
_geom_angle_atom_site_label_2
_geom_angle_atom_site_label_3
_geom_angle
_geom_angle_site_symmetry_1
_geom_angle_site_symmetry_3
O1 Zn1 O4 116.43(13) . 2_564
O1 Zn1 O5 105.72(13) . .
O4 Zn1 O5 119.60(13) 2_564 .
O1 Zn1 N1 121.23(13) . 3_466
O4 Zn1 N1 97.99(13) 2_564 3_466
O5 Zn1 N1 94.69(13) . 3_466
C6 O1 Zn1 110.2(3) . .
C7 O4 Zn1 108.9(3) . 2_565
C8 O5 Zn1 129.7(3) . .
C1 N1 C5 118.1(4) . .
C1 N1 Zn1 121.8(3) . 3_566
C5 N1 Zn1 119.0(3) . 3_566
N1 C5 C4 122.2(4) . .
N1 C5 H5 118.9 . .
C4 C5 H5 118.9 . .
C1 C2 C3 118.2(4) . .
C1 C2 C6 121.6(4) . .
C3 C2 C6 120.1(4) . .
O3 C7 O4 124.1(4) . .
O3 C7 C4 119.2(4) . .
O4 C7 C4 116.6(4) . .
C8 N2 C12 123.8(4) . .
C8 N2 C11 113.3(4) . .
C12 N2 C11 122.1(4) . .
C3 C4 C5 118.7(4) . .
C3 C4 C7 121.4(4) . .
C5 C4 C7 119.9(4) . .
C10 C9 C8 103.3(4) . .
C10 C9 H9A 111.1 . .
C8 C9 H9A 111.1 . .
C10 C9 H9AB 111.1 . .
C8 C9 H9AB 111.1 . .
H9A C9 H9AB 109.1 . .
C4 C3 C2 119.7(4) . .
C4 C3 H3 120.1 . .
C2 C3 H3 120.1 . .
O2 C6 O1 124.9(4) . .
O2 C6 C2 120.2(4) . .
O1 C6 C2 114.9(4) . .
O5 C8 N2 122.9(4) . .
O5 C8 C9 126.7(4) . .
N2 C8 C9 110.4(4) . .
N1 C1 C2 123.0(4) . .
N1 C1 H1 118.5 . .
C2 C1 H1 118.5 . .
C11 C10 C9 108.4(4) . .
C11 C10 H10A 110.0 . .
C9 C10 H10A 110.0 . .
C11 C10 H10B 110.0 . .
C9 C10 H10B 110.0 . .
H10A C10 H10B 108.4 . .
N2 C11 C10 104.3(4) . .
N2 C11 H11A 110.9 . .
C10 C11 H11A 110.9 . .
N2 C11 H11B 110.9 . .
C10 C11 H11B 110.9 . .
H11A C11 H11B 108.9 . .
N2 C12 H12A 109.5 . .
N2 C12 H12B 109.5 . .
H12A C12 H12B 109.5 . .
N2 C12 H12C 109.5 . .
H12A C12 H12C 109.5 . .
H12B C12 H12C 109.5 . .

loop_
_geom_bond_atom_site_label_1
_geom_bond_atom_site_label_2
_geom_bond_distance
_geom_bond_site_symmetry_2
Zn1 O1 1.946(3) .
Zn1 O4 1.954(3) 2_564
Zn1 O5 1.976(3) .
Zn1 N1 2.050(4) 3_466
O1 C6 1.284(5) .
O4 C7 1.278(5) .
O3 C7 1.227(6) .
O2 C6 1.216(5) .
O5 C8 1.258(5) .
N1 C1 1.341(5) .
N1 C5 1.348(5) .
C5 C4 1.397(5) .
C5 H5 0.9500 .
C2 C1 1.379(6) .
C2 C3 1.395(6) .
C2 C6 1.492(6) .
C7 C4 1.497(6) .
N2 C8 1.297(6) .
N2 C12 1.427(7) .
N2 C11 1.456(6) .
C4 C3 1.365(6) .
C9 C10 1.495(7) .
C9 C8 1.493(7) .
C9 H9A 0.9900 .
C9 H9AB 0.9900 .
C3 H3 0.9500 .
C1 H1 0.9500 .
C10 C11 1.458(8) .
C10 H10A 0.9900 .
C10 H10B 0.9900 .
C11 H11A 0.9900 .
C11 H11B 0.9900 .
C12 H12A 0.9800 .
C12 H12B 0.9800 .
C12 H12C 0.9800 .
